data_2200637
loop_
_publ_author_name
'Beloso, Inmaculada'
'Castro, Jes\'us'
'P\'erez-Lourido, Paulo'

_publ_section_title 1-Methyl-3-(4-methylphenylsulfonyl)-2-(4-methylphenylsulfonylimino)benzimidazole
_journal_issue 11
_journal_name_full 'Acta Crystallographica Section E'
_journal_page_first o1067
_journal_page_last o1069
_journal_paper_doi 10.1107/S1600536801016075
_journal_volume 57
_journal_year 2001
_chemical_formula_iupac 'C22 H21 N3 O4 S2'
_chemical_formula_moiety 'C22 H21 N3 O4 S2'
_chemical_formula_sum 'C22 H21 N3 O4 S2'
_chemical_formula_weight 455.54
_chemical_name_systematic 1-Methyl-3-(4-methylphenylsulfonyl)-2-(4-methylphenylsulfonylimino)benzimidazole
_space_group_IT_number 2
_symmetry_cell_setting triclinic
_symmetry_space_group_name_Hall '-P 1'
_symmetry_space_group_name_H-M 'P -1'
_audit_creation_method SHELXL-97
_cell_angle_alpha 107.529(2)
_cell_angle_beta 104.567(2)
_cell_angle_gamma 101.135(2)
_cell_formula_units_Z 2
_cell_length_a 7.9692(8)
_cell_length_b 11.1288(11)
_cell_length_c 13.5622(13)
_cell_measurement_reflns_used 57
_cell_measurement_temperature 293(2)
_cell_measurement_theta_max 27
_cell_measurement_theta_min 3
_cell_volume 1061.92(18)
_computing_cell_refinement 'SAINT (Siemens, 1996)'
_computing_data_collection 'SMART (Siemens, 1996)'
_computing_data_reduction 'SAINT and SADABS (Sheldrick, 1996)'
_computing_molecular_graphics 'ORTEP-3 (Farrugia, 1998)'
_computing_publication_material SHELXL97
_computing_structure_refinement 'SHELXL97 (Sheldrick, 1997)'
_computing_structure_solution 'SHELXS97 (Sheldrick, 1997)'
_diffrn_ambient_temperature 293(2)
_diffrn_measured_fraction_theta_full .948
_diffrn_measured_fraction_theta_max .901
_diffrn_measurement_device_type 'CCD area detector'
_diffrn_measurement_method '\f and \w'
_diffrn_radiation_monochromator graphite
_diffrn_radiation_source 'fine-focus sealed tube'
_diffrn_radiation_type MoK\a
_diffrn_radiation_wavelength .71073
_diffrn_reflns_av_R_equivalents .031
_diffrn_reflns_av_sigmaI/netI .050
_diffrn_reflns_limit_h_max 9
_diffrn_reflns_limit_h_min -10
_diffrn_reflns_limit_k_max 13
_diffrn_reflns_limit_k_min -14
_diffrn_reflns_limit_l_max 17
_diffrn_reflns_limit_l_min 0
_diffrn_reflns_number 6648
_diffrn_reflns_theta_full 25.00
_diffrn_reflns_theta_max 28.02
_diffrn_reflns_theta_min 1.67
_diffrn_standards_decay_% 0
_diffrn_standards_number 0
_exptl_absorpt_coefficient_mu .286
_exptl_absorpt_correction_T_max .956
_exptl_absorpt_correction_T_min .777
_exptl_absorpt_correction_type empirical
_exptl_absorpt_process_details '(SADABS; Sheldrick, 1996)'
_exptl_crystal_colour Colourless
_exptl_crystal_density_diffrn 1.425
_exptl_crystal_density_method 'not measured'
_exptl_crystal_description Block
_exptl_crystal_F_000 476
_exptl_crystal_size_max .53
_exptl_crystal_size_mid .28
_exptl_crystal_size_min .16
_refine_diff_density_max .33
_refine_diff_density_min -.35
_refine_ls_extinction_method none
_refine_ls_goodness_of_fit_ref 1.00
_refine_ls_hydrogen_treatment constr
_refine_ls_matrix_type full
_refine_ls_number_parameters 283
_refine_ls_number_reflns 4641
_refine_ls_number_restraints 0
_refine_ls_restrained_S_all 1.00
_refine_ls_R_factor_all .067
_refine_ls_R_factor_gt .048
_refine_ls_shift/su_max .004
_refine_ls_shift/su_mean <0.001
_refine_ls_structure_factor_coef Fsqd
_refine_ls_weighting_details 'calc w = 1/[\s^2^(Fo^2^)+(0.0685P)^2^] where P = (Fo^2^+2Fc^2^)/3'
_refine_ls_weighting_scheme calc
_refine_ls_wR_factor_ref .127
_reflns_number_gt 3401
_reflns_number_total 4641
_reflns_threshold_expression I>2\s(I)
_cod_data_source_file ci6059.cif
_cod_data_source_block I
_cod_depositor_comments
;
The following automatic conversions were performed:
'_symmetry_cell_setting' value 'Triclinic' changed to 'triclinic'
according to '/home/saulius/struct/CIF-dictionaries/cif_core.dic'
dictionary named 'cif_core.dic' version 2.4.1 from 2010-06-29.

Automatic conversion script
Id: cif_fix_enum 1527 2010-12-29 10:47:43Z saulius 

The following automatic conversions were performed:

'_symmetry_cell_setting' value 'Triclinic' changed to 'triclinic'
according to /home/saulius/struct/CIF-dictionaries/cif_core.dic
dictionary named 'cif_core.dic' version 2.4.1 from 2010-06-29.

Automatic conversion script
Id: cif_fix_values 1715 2011-07-08 13:25:40Z adriana 
;
_cod_database_code 2200637

loop_
_symmetry_equiv_pos_as_xyz
'x, y, z'
'-x, -y, -z'

loop_
_atom_site_label
_atom_site_fract_x
_atom_site_fract_y
_atom_site_fract_z
_atom_site_U_iso_or_equiv
_atom_site_adp_type
_atom_site_calc_flag
_atom_site_refinement_flags
_atom_site_occupancy
_atom_site_disorder_assembly
_atom_site_disorder_group
_atom_site_type_symbol
S1 .12729(7) .25990(5) .57943(4) .03998(16) Uani d . 1 . . S
S2 -.05559(8) .12341(6) .82726(5) .04310(17) Uani d . 1 . . S
N1 .0689(3) .1812(2) .65154(15) .0476(5) Uani d . 1 . . N
N2 .2770(2) .04984(16) .67270(13) .0372(4) Uani d . 1 . . N
N3 .0881(2) .06266(17) .76769(14) .0390(4) Uani d . 1 . . N
O1 .3164(2) .32984(17) .62160(14) .0564(5) Uani d . 1 . . O
O11 -.2011(2) .12635(17) .74388(13) .0523(4) Uani d . 1 . . O
O22 -.0881(2) .04561(17) .89057(14) .0590(5) Uani d . 1 . . O
O2 .0564(2) .17681(16) .46560(12) .0566(5) Uani d . 1 . . O
C1 .3574(3) .0488(2) .58711(19) .0488(6) Uani d . 1 . . C
H1A .2644 .0338 .5203 .073 Uiso calc R 1 . . H
H1B .4149 -.0201 .5757 .073 Uiso calc R 1 . . H
H1C .4459 .1322 .6090 .073 Uiso calc R 1 . . H
C2 .3140(3) -.0210(2) .74101(17) .0412(5) Uani d . 1 . . C
C3 .4389(3) -.0902(2) .7524(2) .0548(6) Uani d . 1 . . C
H3 .5133 -.0982 .7094 .066 Uiso calc R 1 . . H
C4 .4491(4) -.1468(3) .8297(2) .0673(8) Uani d . 1 . . C
H4 .5322 -.1941 .8394 .081 Uiso calc R 1 . . H
C5 .3379(4) -.1349(3) .8937(2) .0629(7) Uani d . 1 . . C
H5 .3497 -.1733 .9462 .075 Uiso calc R 1 . . H
C6 .2105(4) -.0681(2) .88192(19) .0526(6) Uani d . 1 . . C
H6 .1354 -.0612 .9246 .063 Uiso calc R 1 . . H
C7 .1995(3) -.0115(2) .80293(17) .0406(5) Uani d . 1 . . C
C8 .1440(3) .1038(2) .68986(16) .0364(5) Uani d . 1 . . C
C9 .0074(3) .3769(2) .60305(16) .0391(5) Uani d . 1 . . C
C10 .0957(3) .5088(2) .63734(18) .0459(5) Uani d . 1 . . C
H10 .2191 .5365 .6486 .055 Uiso calc R 1 . . H
C11 .0000(4) .6002(2) .65505(19) .0526(6) Uani d . 1 . . C
H11 .0608 .6891 .6776 .063 Uiso calc R 1 . . H
C12 -.1818(4) .5635(3) .64023(19) .0518(6) Uani d . 1 . . C
C13 -.2687(4) .4298(3) .6058(2) .0607(7) Uani d . 1 . . C
H13 -.3917 .4022 .5957 .073 Uiso calc R 1 . . H
C14 -.1767(3) .3372(3) .5863(2) .0571(7) Uani d . 1 . . C
H14 -.2380 .2482 .5620 .069 Uiso calc R 1 . . H
C15 -.2841(4) .6631(3) .6611(3) .0739(9) Uani d . 1 . . C
H15A -.2205 .7308 .7321 .111 Uiso calc R 1 . . H
H15B -.4030 .6207 .6585 .111 Uiso calc R 1 . . H
H15C -.2944 .7015 .6061 .111 Uiso calc R 1 . . H
C29 .0756(3) .2835(2) .91432(17) .0408(5) Uani d . 1 . . C
C210 .0734(3) .3863(2) .87804(18) .0467(6) Uani d . 1 . . C
H210 -.0041 .3724 .8091 .056 Uiso calc R 1 . . H
C211 .1888(3) .5111(2) .94575(19) .0515(6) Uani d . 1 . . C
H211 .1876 .5810 .9218 .062 Uiso calc R 1 . . H
C212 .3054(3) .5329(2) 1.04829(18) .0499(6) Uani d . 1 . . C
C213 .3018(4) .4289(3) 1.0832(2) .0607(7) Uani d . 1 . . C
H213 .3773 .4431 1.1528 .073 Uiso calc R 1 . . H
C214 .1887(4) .3037(3) 1.01752(19) .0553(6) Uani d . 1 . . C
H214 .1886 .2342 1.0422 .066 Uiso calc R 1 . . H
C215 .4326(4) .6677(3) 1.1211(2) .0684(8) Uani d . 1 . . C
H21A .4187 .7280 1.0839 .103 Uiso calc R 1 . . H
H21B .5552 .6634 1.1381 .103 Uiso calc R 1 . . H
H21C .4048 .6975 1.1876 .103 Uiso calc R 1 . . H

loop_
_atom_site_aniso_label
_atom_site_aniso_U_11
_atom_site_aniso_U_22
_atom_site_aniso_U_33
_atom_site_aniso_U_12
_atom_site_aniso_U_13
_atom_site_aniso_U_23
S1 .0411(3) .0418(3) .0393(3) .0101(2) .0151(2) .0177(2)
S2 .0419(3) .0475(3) .0440(3) .0120(3) .0209(3) .0176(3)
N1 .0546(12) .0560(12) .0535(11) .0275(10) .0296(10) .0324(10)
N2 .0369(10) .0357(9) .0383(9) .0108(8) .0134(8) .0116(8)
N3 .0469(11) .0378(10) .0388(9) .0158(8) .0202(8) .0159(8)
O1 .0401(10) .0558(10) .0732(11) .0116(8) .0210(8) .0233(9)
O11 .0395(9) .0613(11) .0534(10) .0113(8) .0147(8) .0200(8)
O22 .0650(12) .0643(11) .0630(11) .0162(9) .0377(9) .0321(9)
O2 .0758(12) .0524(10) .0387(9) .0216(9) .0166(8) .0130(8)
C1 .0505(14) .0525(14) .0495(13) .0189(12) .0258(12) .0171(11)
C2 .0392(12) .0352(11) .0431(12) .0078(10) .0079(10) .0127(10)
C3 .0432(14) .0536(15) .0683(16) .0185(12) .0158(12) .0230(13)
C4 .0634(18) .0614(17) .0789(19) .0290(14) .0092(16) .0334(15)
C5 .0718(19) .0551(16) .0600(16) .0182(14) .0056(14) .0324(13)
C6 .0643(17) .0456(14) .0476(13) .0129(12) .0158(12) .0209(11)
C7 .0458(13) .0335(11) .0369(11) .0092(10) .0090(10) .0106(9)
C8 .0396(12) .0349(11) .0326(10) .0087(9) .0128(9) .0103(9)
C9 .0415(12) .0397(12) .0351(11) .0086(10) .0112(9) .0154(9)
C10 .0418(13) .0427(13) .0494(13) .0058(10) .0123(11) .0181(11)
C11 .0601(17) .0434(13) .0525(14) .0141(12) .0169(12) .0173(11)
C12 .0645(17) .0616(16) .0451(13) .0305(14) .0260(12) .0271(12)
C13 .0412(14) .0703(18) .0787(18) .0177(13) .0233(13) .0347(15)
C14 .0457(15) .0462(14) .0745(17) .0066(12) .0170(13) .0222(13)
C15 .093(2) .086(2) .081(2) .0560(19) .0522(18) .0454(18)
C29 .0436(13) .0453(12) .0361(11) .0173(10) .0185(10) .0113(10)
C210 .0513(14) .0513(14) .0365(11) .0193(11) .0140(10) .0124(10)
C211 .0611(16) .0455(13) .0473(13) .0177(12) .0191(12) .0139(11)
C212 .0485(14) .0537(15) .0405(12) .0179(12) .0160(11) .0048(11)
C213 .0669(18) .0661(17) .0379(13) .0226(14) .0061(12) .0113(12)
C214 .0662(17) .0590(16) .0422(13) .0246(13) .0147(12) .0196(12)
C215 .0605(18) .0615(18) .0592(16) .0120(14) .0111(14) .0001(14)

loop_
_atom_type_symbol
_atom_type_description
_atom_type_scat_dispersion_real
_atom_type_scat_dispersion_imag
_atom_type_scat_source
C C .0033 .0016 'International Tables Vol C Tables 4.2.6.8 and 6.1.1.4'
H H .0000 .0000 'International Tables Vol C Tables 4.2.6.8 and 6.1.1.4'
N N .0061 .0033 'International Tables Vol C Tables 4.2.6.8 and 6.1.1.4'
O O .0106 .0060 'International Tables Vol C Tables 4.2.6.8 and 6.1.1.4'
S S .1246 .1234 'International Tables Vol C Tables 4.2.6.8 and 6.1.1.4'

loop_
_geom_angle_atom_site_label_1
_geom_angle_atom_site_label_2
_geom_angle_atom_site_label_3
_geom_angle
_geom_angle_publ_flag
O1 S1 O2 116.39(11) ?
O1 S1 N1 112.76(10) ?
O2 S1 N1 110.34(11) ?
O1 S1 C9 107.62(10) ?
O2 S1 C9 108.91(10) ?
N1 S1 C9 99.34(10) y
O11 S2 O22 120.35(11) ?
O11 S2 N3 107.70(9) ?
O22 S2 N3 104.02(10) ?
O11 S2 C29 110.36(11) ?
O22 S2 C29 109.66(11) ?
N3 S2 C29 103.17(10) y
C8 N1 S1 129.56(17) y
C8 N2 C2 110.05(18) y
C8 N2 C1 126.40(18) ?
C2 N2 C1 123.12(19) ?
C8 N3 C7 108.79(18) y
C8 N3 S2 123.26(15) y
C7 N3 S2 126.58(15) ?
N2 C1 H1A 109.5 ?
N2 C1 H1B 109.5 ?
H1A C1 H1B 109.5 ?
N2 C1 H1C 109.5 ?
H1A C1 H1C 109.5 ?
H1B C1 H1C 109.5 ?
C3 C2 C7 121.6(2) ?
C3 C2 N2 130.3(2) ?
C7 C2 N2 108.1(2) y
C4 C3 C2 117.4(3) ?
C4 C3 H3 121.3 ?
C2 C3 H3 121.3 ?
C3 C4 C5 121.2(3) ?
C3 C4 H4 119.4 ?
C5 C4 H4 119.4 ?
C6 C5 C4 122.1(2) ?
C6 C5 H5 119.0 ?
C4 C5 H5 119.0 ?
C5 C6 C7 116.6(3) ?
C5 C6 H6 121.7 ?
C7 C6 H6 121.7 ?
C2 C7 C6 121.1(2) ?
C2 C7 N3 106.10(18) y
C6 C7 N3 132.8(2) ?
N1 C8 N2 133.5(2) y
N1 C8 N3 119.6(2) y
N2 C8 N3 106.85(17) y
C10 C9 C14 119.4(2) ?
C10 C9 S1 120.09(18) ?
C14 C9 S1 120.49(18) ?
C9 C10 C11 119.7(2) ?
C9 C10 H10 120.1 ?
C11 C10 H10 120.1 ?
C12 C11 C10 121.9(2) ?
C12 C11 H11 119.0 ?
C10 C11 H11 119.0 ?
C11 C12 C13 117.5(2) ?
C11 C12 C15 121.7(3) ?
C13 C12 C15 120.8(3) ?
C14 C13 C12 121.5(2) ?
C14 C13 H13 119.3 ?
C12 C13 H13 119.3 ?
C13 C14 C9 119.9(2) ?
C13 C14 H14 120.0 ?
C9 C14 H14 120.0 ?
C12 C15 H15A 109.5 ?
C12 C15 H15B 109.5 ?
H15A C15 H15B 109.5 ?
C12 C15 H15C 109.5 ?
H15A C15 H15C 109.5 ?
H15B C15 H15C 109.5 ?
C210 C29 C214 120.8(2) ?
C210 C29 S2 120.10(17) ?
C214 C29 S2 118.98(19) ?
C29 C210 C211 119.1(2) ?
C29 C210 H210 120.5 ?
C211 C210 H210 120.5 ?
C212 C211 C210 121.0(2) ?
C212 C211 H211 119.5 ?
C210 C211 H211 119.5 ?
C213 C212 C211 118.5(2) ?
C213 C212 C215 120.4(2) ?
C211 C212 C215 121.1(2) ?
C212 C213 C214 121.7(2) ?
C212 C213 H213 119.2 ?
C214 C213 H213 119.2 ?
C213 C214 C29 118.8(2) ?
C213 C214 H214 120.6 ?
C29 C214 H214 120.6 ?
C212 C215 H21A 109.5 ?
C212 C215 H21B 109.5 ?
H21A C215 H21B 109.5 ?
C212 C215 H21C 109.5 ?
H21A C215 H21C 109.5 ?
H21B C215 H21C 109.5 ?

loop_
_geom_bond_atom_site_label_1
_geom_bond_atom_site_label_2
_geom_bond_site_symmetry_2
_geom_bond_distance
_geom_bond_publ_flag
S1 O1 . 1.4319(16) y
S1 O2 . 1.4342(16) y
S1 N1 . 1.5896(18) y
S1 C9 . 1.759(2) y
S2 O11 . 1.4148(16) y
S2 O22 . 1.4238(17) y
S2 N3 . 1.6900(19) y
S2 C29 . 1.747(2) y
N1 C8 . 1.297(3) y
N2 C8 . 1.351(3) y
N2 C2 . 1.399(3) y
N2 C1 . 1.458(3) y
N3 C8 . 1.404(3) y
N3 C7 . 1.416(3) y
C1 H1A . .96 ?
C1 H1B . .96 ?
C1 H1C . .96 ?
C2 C3 . 1.378(3) ?
C2 C7 . 1.385(3) y
C3 C4 . 1.370(4) ?
C3 H3 . .93 ?
C4 C5 . 1.385(4) ?
C4 H4 . .93 ?
C5 C6 . 1.374(4) ?
C5 H5 . .93 ?
C6 C7 . 1.390(3) ?
C6 H6 . .93 ?
C9 C10 . 1.376(3) ?
C9 C14 . 1.386(3) ?
C10 C11 . 1.385(3) ?
C10 H10 . .93 ?
C11 C12 . 1.372(3) ?
C11 H11 . .93 ?
C12 C13 . 1.390(4) ?
C12 C15 . 1.500(4) ?
C13 C14 . 1.375(4) ?
C13 H13 . .93 ?
C14 H14 . .93 ?
C15 H15A . .96 ?
C15 H15B . .96 ?
C15 H15C . .96 ?
C29 C210 . 1.376(3) ?
C29 C214 . 1.386(3) ?
C210 C211 . 1.389(3) ?
C210 H210 . .93 ?
C211 C212 . 1.384(3) ?
C211 H211 . .93 ?
C212 C213 . 1.375(4) ?
C212 C215 . 1.506(3) ?
C213 C214 . 1.382(4) ?
C213 H213 . .93 ?
C214 H214 . .93 ?
C215 H21A . .96 ?
C215 H21B . .96 ?
C215 H21C . .96 ?

loop_
_geom_hbond_atom_site_label_D
_geom_hbond_atom_site_label_H
_geom_hbond_atom_site_label_A
_geom_hbond_site_symmetry_A
_geom_hbond_distance_DH
_geom_hbond_distance_HA
_geom_hbond_distance_DA
_geom_hbond_angle_DHA
_geom_hbond_publ_flag
C1 H1C O1 . .96 2.58 3.114(3) 115.1 y
C6 H6 O22 . .93 2.35 2.914(3) 118.6 y
C10 H10 O1 . .93 2.52 2.897(3) 104.6 y
C6 H6 O22 2_557 .93 2.59 3.417(3) 148.9 y
C13 H13 O1 1_455 .93 2.46 3.361(3) 163.8 y
C210 H210 Cg3 . .93 3.03 3.844(3) 147.2 y
C11 H11 Cg2 1_565 .93 2.76 3.624(3) 154.3 y
C215 H21B Cg1 2_667 .96 3.19 3.551(3) 104.3 y
C215 H21B Cg4 2_667 .96 2.98 3.756(3) 138.2 y

loop_
_geom_torsion_atom_site_label_1
_geom_torsion_atom_site_label_2
_geom_torsion_atom_site_label_3
_geom_torsion_atom_site_label_4
_geom_torsion
_geom_torsion_publ_flag
O1 S1 N1 C8 -47.6(2) ?
O2 S1 N1 C8 84.4(2) ?
C9 S1 N1 C8 -161.3(2) ?
O11 S2 N3 C8 45.53(19) ?
O22 S2 N3 C8 174.32(16) ?
C29 S2 N3 C8 -71.19(18) ?
O11 S2 N3 C7 -149.34(17) ?
O22 S2 N3 C7 -20.5(2) ?
C29 S2 N3 C7 93.94(19) ?
C8 N2 C2 C3 -179.2(2) ?
C1 N2 C2 C3 7.8(4) ?
C8 N2 C2 C7 .2(2) ?
C1 N2 C2 C7 -172.69(19) ?
C7 C2 C3 C4 -1.7(4) ?
N2 C2 C3 C4 177.7(2) ?
C2 C3 C4 C5 .1(4) ?
C3 C4 C5 C6 1.1(4) ?
C4 C5 C6 C7 -.6(4) ?
C3 C2 C7 C6 2.2(3) ?
N2 C2 C7 C6 -177.4(2) ?
C3 C2 C7 N3 -178.4(2) ?
N2 C2 C7 N3 2.0(2) ?
C5 C6 C7 C2 -1.0(3) ?
C5 C6 C7 N3 179.8(2) ?
C8 N3 C7 C2 -3.6(2) ?
S2 N3 C7 C2 -170.45(15) y
C8 N3 C7 C6 175.7(2) ?
S2 N3 C7 C6 8.8(4) ?
S1 N1 C8 N2 -9.8(4) ?
S1 N1 C8 N3 168.85(16) ?
C2 N2 C8 N1 176.3(2) y
C1 N2 C8 N1 -11.0(4) ?
C2 N2 C8 N3 -2.4(2) ?
C1 N2 C8 N3 170.20(19) ?
C7 N3 C8 N1 -175.25(19) y
S2 N3 C8 N1 -7.8(3) ?
C7 N3 C8 N2 3.7(2) ?
S2 N3 C8 N2 171.15(14) y
O1 S1 C9 C10 10.7(2) ?
O2 S1 C9 C10 -116.29(18) ?
N1 S1 C9 C10 128.33(19) ?
O1 S1 C9 C14 -169.92(18) ?
O2 S1 C9 C14 63.1(2) ?
N1 S1 C9 C14 -52.3(2) ?
C14 C9 C10 C11 .2(3) ?
S1 C9 C10 C11 179.57(17) ?
C9 C10 C11 C12 .5(4) ?
C10 C11 C12 C13 -.4(4) ?
C10 C11 C12 C15 179.1(2) ?
C11 C12 C13 C14 -.5(4) ?
C15 C12 C13 C14 -180.0(2) ?
C12 C13 C14 C9 1.2(4) ?
C10 C9 C14 C13 -1.1(4) ?
S1 C9 C14 C13 179.6(2) ?
O11 S2 C29 C210 -22.8(2) ?
O22 S2 C29 C210 -157.65(19) ?
N3 S2 C29 C210 92.0(2) ?
O11 S2 C29 C214 160.82(18) ?
O22 S2 C29 C214 26.0(2) ?
N3 S2 C29 C214 -84.4(2) ?
C214 C29 C210 C211 1.0(4) ?
S2 C29 C210 C211 -175.29(18) ?
C29 C210 C211 C212 .3(4) ?
C210 C211 C212 C213 -1.6(4) ?
C210 C211 C212 C215 179.0(2) ?
C211 C212 C213 C214 1.7(4) ?
C215 C212 C213 C214 -178.9(2) ?
C212 C213 C214 C29 -.5(4) ?
C210 C29 C214 C213 -.9(4) ?
S2 C29 C214 C213 175.4(2) ?

loop_
_cod_related_entry_id
_cod_related_entry_database
_cod_related_entry_code
1 ChemSpider 30654628
